data_7206337
loop_
_publ_author_name
'Mol\<canov, Kre\<simir'
'Koji\'c-Prodi\'c, Biserka'
'Babi\'c, Darko'
'\<Zili\'c, Dijana'
'Rakvin, Boris'

_publ_section_title
;
 Stabilisation of tetrabromo- and tetrachlorosemiquinone (bromanil and
 chloranil) anion radicals in crystals
;
_journal_issue 16
_journal_name_full CrystEngComm
_journal_page_first 5170
_journal_paper_doi 10.1039/c1ce05513e
_journal_volume 13
_journal_year 2011
_chemical_formula_moiety 'C9 Br4 K1 O3 H6'
_chemical_formula_sum 'C9 H6 Br4 K O3'
_chemical_formula_weight 520.86
_space_group_IT_number 2
_symmetry_cell_setting triclinic
_symmetry_space_group_name_Hall '-P 1'
_symmetry_space_group_name_H-M 'P -1'
_audit_creation_date 2011-04-18T13:52:50-00:00
_audit_creation_method 'WinGX routine CIF_UPDATE'
_cell_angle_alpha 91.426(3)
_cell_angle_beta 91.085(3)
_cell_angle_gamma 100.728(3)
_cell_formula_units_Z 4
_cell_length_a 7.5940(2)
_cell_length_b 10.6229(4)
_cell_length_c 16.9280(5)
_cell_measurement_reflns_used 9366
_cell_measurement_temperature 100(2)
_cell_measurement_theta_max 76.1102
_cell_measurement_theta_min 2.6077
_cell_volume 1340.92(7)
_computing_cell_refinement
;
CrysAlis RED, Oxford Diffraction Ltd.,
Version 1.171.32.29 (release 10-06-2008 CrysAlis171 .NET)
(compiled Jun 10 2008,16:49:55)
;
_computing_data_collection
;
CrysAlis CCD, Oxford Diffraction Ltd.,
Version 1.171.32.29 (release 10-06-2008 CrysAlis171 .NET)
(compiled Jun 10 2008,16:49:55)
;
_computing_data_reduction
;
CrysAlis RED, Oxford Diffraction Ltd.,
Version 1.171.32.29 (release 10-06-2008 CrysAlis171 .NET)
(compiled Jun 10 2008,16:49:55)
;
_computing_molecular_graphics 'Ortep-3 for Windows (Farrugia, 1997)'
_computing_publication_material 'WinGX publication routines (Farrugia, 1999)'
_computing_structure_refinement 'SHELXL-97 (Sheldrick, 1997)'
_computing_structure_solution 'SHELXS-97 (Sheldrick, 1997)'
_diffrn_ambient_temperature 100(2)
_diffrn_detector_area_resol_mean 10.4323
_diffrn_measured_fraction_theta_full 0.975
_diffrn_measured_fraction_theta_max 0.975
_diffrn_measurement_device_type 'Oxford Xcalibur Nova'
_diffrn_measurement_method
;
CCD detector
;
_diffrn_radiation_monochromator graphite
_diffrn_radiation_source 'Enhance (Cu) X-ray Source'
_diffrn_radiation_type CuK\a
_diffrn_radiation_wavelength 1.54179
_diffrn_reflns_av_R_equivalents 0.0504
_diffrn_reflns_limit_h_max 9
_diffrn_reflns_limit_h_min -9
_diffrn_reflns_limit_k_max 13
_diffrn_reflns_limit_k_min -12
_diffrn_reflns_limit_l_max 21
_diffrn_reflns_limit_l_min -21
_diffrn_reflns_number 13053
_diffrn_reflns_theta_full 76.34
_diffrn_reflns_theta_max 76.34
_diffrn_reflns_theta_min 2.61
_exptl_absorpt_coefficient_mu 17.399
_exptl_absorpt_correction_T_max 0.8400
_exptl_absorpt_correction_T_min 0.1570
_exptl_absorpt_correction_type multi-scan
_exptl_absorpt_process_details
;
CrysAlis RED, Oxford Diffraction Ltd.,
Version 1.171.32.29 (release 10-06-2008 CrysAlis171 .NET)
(compiled Jun 10 2008,16:49:55)
Empirical absorption correction using spherical harmonics,
implemented in SCALE3 ABSPACK scaling algorithm.
;
_exptl_crystal_colour red
_exptl_crystal_density_diffrn 2.58
_exptl_crystal_density_method 'not measured'
_exptl_crystal_description prism
_exptl_crystal_F_000 972
_exptl_crystal_size_max 0.09
_exptl_crystal_size_mid 0.05
_exptl_crystal_size_min 0.01
_refine_diff_density_max 4.776
_refine_diff_density_min -1.423
_refine_ls_extinction_method none
_refine_ls_goodness_of_fit_ref 1.096
_refine_ls_hydrogen_treatment constr
_refine_ls_matrix_type full
_refine_ls_number_parameters 305
_refine_ls_number_reflns 5485
_refine_ls_number_restraints 18
_refine_ls_restrained_S_all 1.094
_refine_ls_R_factor_gt 0.0787
_refine_ls_shift/su_max 0
_refine_ls_structure_factor_coef Fsqd
_refine_ls_weighting_details 'calc w=1/[\s^2^(Fo^2^)+(0.1036P)^2^+66.5373P] where P=(Fo^2^+2Fc^2^)/3'
_refine_ls_weighting_scheme calc
_refine_ls_wR_factor_ref 0.233
_reflns_number_gt 4898
_reflns_number_total 5485
_reflns_threshold_expression >2sigma(I)
_cod_data_source_file c1ce05513e.txt
_cod_data_source_block KBr4QxMe2CO
_cod_original_formula_sum 'C9 Br4 K1 O3 H6'
_cod_database_code 7206337

loop_
_symmetry_equiv_pos_as_xyz
'x, y, z'
'-x, -y, -z'

loop_
_atom_site_label
_atom_site_type_symbol
_atom_site_fract_x
_atom_site_fract_y
_atom_site_fract_z
_atom_site_U_iso_or_equiv
_atom_site_adp_type
_atom_site_occupancy
_atom_site_calc_flag
_atom_site_refinement_flags
_atom_site_disorder_group
_atom_site_disorder_assembly
C1A C 0.6759(16) 0.4138(12) 0.0719(8) 0.018(2) Uani 1 d . . .
C1B C 0.7667(16) 0.4166(13) 0.4286(7) 0.016(2) Uani 1 d . . .
C2A C 0.7954(16) 0.5371(13) 0.0585(7) 0.017(2) Uani 1 d . . .
C2B C 0.7168(15) 0.5419(12) 0.4403(7) 0.016(2) Uani 1 d . . .
C3A C 0.8105(17) 0.5885(11) -0.0138(7) 0.016(2) Uani 1 d . . .
C3B C 0.7336(16) 0.6078(12) 0.5126(7) 0.016(2) Uani 1 d U . .
C4A C 0.7118(16) 0.5311(12) -0.0835(7) 0.016(2) Uani 1 d . . .
C4B C 0.8034(16) 0.5535(13) 0.5833(8) 0.019(2) Uani 1 d U . .
C5A C 0.6083(16) 0.4037(12) -0.0690(8) 0.019(3) Uani 1 d . . .
C5B C 0.8384(17) 0.4222(14) 0.5704(7) 0.021(3) Uani 1 d . . .
C6A C 0.5918(16) 0.3510(12) 0.0017(8) 0.017(2) Uani 1 d . . .
C6B C 0.8202(16) 0.3626(12) 0.4992(8) 0.018(2) Uani 1 d . . .
C7A C 1.1030(19) 0.0295(13) 0.1696(9) 0.024(3) Uani 1 d . . .
C7B C 0.647(2) 0.0227(13) 0.3125(8) 0.024(3) Uani 1 d . . .
C8A C 1.241(2) -0.0491(15) 0.1516(10) 0.033(3) Uani 1 d . . .
C8B C 0.806(2) -0.0350(14) 0.3316(11) 0.032(3) Uani 1 d . . .
C9A C 0.9193(18) -0.0155(13) 0.1329(8) 0.023(3) Uani 1 d . . .
C9B C 0.477(2) -0.0338(15) 0.3533(9) 0.032(3) Uani 1 d . . .
Br1A Br 0.93438(17) 0.60974(13) 0.14703(8) 0.0194(3) Uani 1 d . . .
Br1B Br 0.61396(18) 0.60616(13) 0.35107(8) 0.0211(3) Uani 1 d . . .
Br2A Br 0.97840(17) 0.73993(12) -0.03145(8) 0.0192(3) Uani 1 d . . .
Br2B Br 0.65885(18) 0.76412(13) 0.52876(8) 0.0226(3) Uani 1 d . . .
Br3A Br 0.51249(18) 0.31200(13) -0.16391(8) 0.0203(3) Uani 1 d . . .
Br3B Br 0.89070(18) 0.34578(14) 0.66456(8) 0.0225(3) Uani 1 d . . .
Br4A Br 0.47680(18) 0.17819(13) 0.01554(8) 0.0212(3) Uani 1 d . . .
Br4B Br 0.84703(18) 0.18919(13) 0.48780(8) 0.0214(3) Uani 1 d . . .
O1A O 0.6630(12) 0.3661(9) 0.1403(5) 0.0196(18) Uani 1 d . . .
O1B O 0.7500(12) 0.3608(9) 0.3620(5) 0.0172(17) Uani 1 d . . .
O2A O 0.7277(13) 0.5797(9) -0.1510(5) 0.0208(19) Uani 1 d . . .
O2B O 0.8187(12) 0.6129(10) 0.6477(6) 0.0240(18) Uani 1 d U . .
O3A O 1.1363(13) 0.1263(9) 0.2128(6) 0.023(2) Uani 1 d . . .
O3B O 0.6535(13) 0.1120(10) 0.2696(6) 0.026(2) Uani 1 d . . .
K1A K 0.9444(3) 0.3239(2) 0.23472(15) 0.0163(5) Uani 1 d . . .
K1B K 0.4436(3) 0.3086(3) 0.26085(15) 0.0168(5) Uani 1 d . . .
H8A H 1.2017 -0.1347 0.1694 0.049 Uiso 1 calc R . .
H8B H 1.2586 -0.0516 0.0956 0.049 Uiso 1 calc R . .
H8C H 1.352 -0.0118 0.1782 0.049 Uiso 1 calc R . .
H8D H 0.907 0.0068 0.3027 0.048 Uiso 1 calc R . .
H8E H 0.7807 -0.1247 0.3172 0.048 Uiso 1 calc R . .
H8F H 0.8333 -0.0246 0.3873 0.048 Uiso 1 calc R . .
H9A H 0.9274 -0.0168 0.0764 0.035 Uiso 1 calc R . .
H9B H 0.8716 -0.1002 0.1501 0.035 Uiso 1 calc R . .
H9C H 0.8418 0.0418 0.1489 0.035 Uiso 1 calc R . .
H9D H 0.4452 -0.1235 0.3395 0.048 Uiso 1 calc R . .
H9E H 0.496 -0.023 0.4095 0.048 Uiso 1 calc R . .
H9F H 0.3827 0.0089 0.3368 0.048 Uiso 1 calc R . .

loop_
_atom_site_aniso_label
_atom_site_aniso_U_11
_atom_site_aniso_U_22
_atom_site_aniso_U_33
_atom_site_aniso_U_23
_atom_site_aniso_U_13
_atom_site_aniso_U_12
C1A 0.014(5) 0.018(6) 0.022(7) 0.003(5) -0.005(5) 0.004(4)
C1B 0.013(5) 0.026(6) 0.009(6) -0.003(5) -0.003(4) 0.000(5)
C2A 0.012(5) 0.026(6) 0.014(6) -0.003(5) -0.001(4) 0.006(5)
C2B 0.009(5) 0.025(6) 0.013(6) 0.000(5) 0.003(4) 0.000(4)
C3A 0.021(6) 0.016(6) 0.012(6) 0.004(4) -0.001(5) 0.007(5)
C3B 0.012(5) 0.023(6) 0.010(5) -0.004(4) -0.006(4) -0.001(4)
C4A 0.012(5) 0.024(6) 0.012(6) 0.001(5) 0.002(4) 0.002(5)
C4B 0.011(5) 0.024(6) 0.02 -0.004(5) -0.003(5) 0.000(5)
C5A 0.013(5) 0.013(6) 0.031(7) 0.003(5) 0.007(5) 0.004(4)
C5B 0.017(6) 0.035(7) 0.009(6) 0.001(5) -0.002(5) -0.004(5)
C6A 0.013(5) 0.018(6) 0.021(6) 0.005(5) 0.006(5) 0.002(4)
C6B 0.013(5) 0.018(6) 0.021(6) 0.000(5) 0.003(5) -0.001(4)
C7A 0.023(7) 0.016(6) 0.031(8) 0.002(5) 0.007(6) -0.001(5)
C7B 0.032(7) 0.020(6) 0.019(7) 0.000(5) 0.002(5) 0.005(5)
C8A 0.035(8) 0.028(8) 0.036(9) -0.008(6) -0.002(7) 0.008(6)
C8B 0.024(7) 0.022(7) 0.052(10) 0.004(6) 0.015(7) 0.008(6)
C9A 0.021(6) 0.022(6) 0.024(7) -0.012(5) 0.002(5) -0.003(5)
C9B 0.038(8) 0.029(8) 0.027(8) 0.004(6) 0.007(6) -0.004(6)
Br1A 0.0200(6) 0.0252(7) 0.0127(6) -0.0038(5) -0.0052(5) 0.0044(5)
Br1B 0.0200(6) 0.0259(7) 0.0168(7) 0.0036(5) -0.0040(5) 0.0030(5)
Br2A 0.0187(6) 0.0201(6) 0.0182(6) 0.0013(5) 0.0006(5) 0.0015(5)
Br2B 0.0214(7) 0.0240(7) 0.0227(7) -0.0032(5) 0.0010(5) 0.0058(5)
Br3A 0.0222(6) 0.0254(7) 0.0132(6) -0.0051(5) -0.0044(5) 0.0051(5)
Br3B 0.0207(6) 0.0331(7) 0.0128(6) 0.0041(5) -0.0036(5) 0.0023(5)
Br4A 0.0206(6) 0.0195(6) 0.0229(7) 0.0013(5) -0.0003(5) 0.0016(5)
Br4B 0.0204(6) 0.0224(7) 0.0209(7) -0.0009(5) -0.0015(5) 0.0030(5)
O1A 0.018(4) 0.028(5) 0.013(4) 0.004(4) -0.003(3) 0.007(4)
O1B 0.018(4) 0.025(4) 0.007(4) -0.003(3) -0.006(3) 0.001(3)
O2A 0.025(5) 0.021(4) 0.016(4) 0.003(3) -0.002(4) 0.004(4)
O2B 0.019(4) 0.030(5) 0.02 -0.010(4) -0.010(4) 0.001(4)
O3A 0.022(5) 0.020(5) 0.025(5) -0.003(4) -0.002(4) 0.001(4)
O3B 0.027(5) 0.026(5) 0.026(5) -0.001(4) -0.001(4) 0.006(4)
K1A 0.0166(12) 0.0213(12) 0.0106(12) -0.0020(9) -0.0017(9) 0.0034(9)
K1B 0.0172(12) 0.0226(13) 0.0101(11) 0.0001(9) 0.0001(9) 0.0029(10)

loop_
_atom_type_symbol
_atom_type_description
_atom_type_scat_dispersion_real
_atom_type_scat_dispersion_imag
_atom_type_scat_source
C C 0.0181 0.0091 'International Tables Vol C Tables 4.2.6.8 and 6.1.1.4'
Br Br -0.6763 1.2805 'International Tables Vol C Tables 4.2.6.8 and 6.1.1.4'
K K 0.3868 1.0657 'International Tables Vol C Tables 4.2.6.8 and 6.1.1.4'
O O 0.0492 0.0322 'International Tables Vol C Tables 4.2.6.8 and 6.1.1.4'
H H 0 0 'International Tables Vol C Tables 4.2.6.8 and 6.1.1.4'

loop_
_geom_angle_atom_site_label_1
_geom_angle_atom_site_label_2
_geom_angle_atom_site_label_3
_geom_angle
_geom_angle_site_symmetry_1
_geom_angle_site_symmetry_3
_geom_angle_publ_flag
C1A C2A Br1A 115.1(9) . . ?
C1A C6A Br4A 114.1(9) . . ?
C1A O1A K1A 125.8(8) . . ?
C1A O1A K1B 144.1(8) . . ?
C1B C2B Br1B 115.4(9) . . ?
C1B C6B Br4B 114.5(10) . . ?
C1B O1B K1A 140.6(8) . . ?
C1B O1B K1B 128.2(8) . . ?
C2A C3A C4A 124.2(12) . . ?
C2A C3A Br2A 120.8(10) . . ?
C2A Br1A K1A 95.4(4) . . ?
C2B Br1B K1B 96.2(4) . . ?
C2B C3B C4B 121.1(12) . . ?
C2B C3B Br2B 123.1(10) . . ?
C3A C2A C1A 121.6(12) . . ?
C3A C2A Br1A 123.2(10) . . ?
C3A C4A C5A 112.2(11) . . ?
C3A Br2A K1A 97.5(4) . 2_765 ?
C3B C2B C1B 123.2(11) . . ?
C3B C2B Br1B 121.3(10) . . ?
C3B C4B C5B 114.0(11) . . ?
C3B Br2B K1B 91.6(4) . 2_666 ?
C4A C3A Br2A 114.9(9) . . ?
C4A C5A Br3A 113.2(9) . . ?
C4A O2A K1A 128.4(8) . 2_765 ?
C4A O2A K1B 143.4(8) . 2_665 ?
C4B C3B Br2B 115.7(9) . . ?
C4B C5B Br3B 112.8(9) . . ?
C4B O2B K1A 139.4(9) . 2_766 ?
C4B O2B K1B 129.5(8) . 2_666 ?
C5A C6A C1A 123.0(12) . . ?
C5A C6A Br4A 122.5(10) . . ?
C5B C6B C1B 124.8(13) . . ?
C5B C6B Br4B 120.6(10) . . ?
C5B Br3B K1A 91.1(4) . 2_766 ?
C6A C1A C2A 114.2(11) . . ?
C6A C5A C4A 124.3(13) . . ?
C6A C5A Br3A 122.4(10) . . ?
C6B C1B C2B 114.1(11) . . ?
C6B C5B C4B 122.5(12) . . ?
C6B C5B Br3B 124.5(11) . . ?
C7A C8A H8A 109.5 . . ?
C7A C8A H8B 109.5 . . ?
C7A C8A H8C 109.5 . . ?
C7A C9A H9A 109.5 . . ?
C7A C9A H9B 109.5 . . ?
C7A C9A H9C 109.5 . . ?
C7A O3A K1A 130.1(9) . . ?
C7A O3A K1B 136.9(9) . 1_655 ?
C7B C8B H8D 109.5 . . ?
C7B C8B H8E 109.5 . . ?
C7B C8B H8F 109.5 . . ?
C7B C9B H9D 109.5 . . ?
C7B C9B H9E 109.5 . . ?
C7B C9B H9F 109.5 . . ?
C7B O3B K1A 131.7(9) . . ?
C7B O3B K1B 131.9(9) . . ?
C8A C7A C9A 116.8(12) . . ?
C8B C7B C9B 115.7(13) . . ?
Br1A K1A Br2A 76.24(6) . 2_765 ?
Br1A K1A Br3B 55.76(5) . 2_766 ?
Br2A K1A Br3B 122.35(8) 2_765 2_766 ?
Br1B K1B Br2B 79.72(6) . 2_666 ?
O1A C1A C2A 121.0(11) . . ?
O1A C1A C6A 124.6(12) . . ?
O1A K1A O3A 125.6(3) . . ?
O1A K1A O2A 106.8(3) . 2_765 ?
O1A K1A Br1A 56.7(2) . . ?
O1A K1A O3B 76.2(3) . . ?
O1B K1A O2A 144.6(3) . 2_765 ?
O1A K1A Br3B 102.6(2) . 2_766 ?
O1A K1A Br2A 69.1(2) . 2_765 ?
O1A K1B O3A 110.9(3) . 1_455 ?
O1A K1B O2A 71.8(3) . 2_665 ?
O1A K1B O2B 145.4(3) . 2_666 ?
O1A K1B O1B 87.6(3) . . ?
O1A K1B O3B 78.7(3) . . ?
O1A K1B Br2B 154.0(2) . 2_666 ?
O1A K1B Br1B 90.1(2) . . ?
O1B C1B C2B 121.0(11) . . ?
O1B C1B C6B 124.7(12) . . ?
O1B K1A Br1A 97.7(2) . . ?
O1B K1A Br3B 68.1(2) . 2_766 ?
O1B K1A Br2A 156.4(2) . 2_765 ?
O1B K1A O3B 64.3(3) . . ?
O1B K1A O3A 125.9(3) . . ?
O1B K1A O1A 88.5(3) . . ?
O1B K1B Br1B 55.26(19) . . ?
O1B K1B Br2B 66.92(19) . 2_666 ?
O1B K1B O3A 145.7(3) . 1_455 ?
O1B K1B O3B 63.7(3) . . ?
O2A C4A C3A 123.7(11) . . ?
O2A C4A C5A 123.7(12) . . ?
O2A K1A Br1A 67.39(19) 2_765 . ?
O2A K1A O3B 149.6(3) 2_765 . ?
O2A K1A Br2A 54.27(19) 2_765 2_765 ?
O2A K1A Br3B 77.31(19) 2_765 2_766 ?
O2A K1B O2B 79.9(3) 2_665 2_666 ?
O2A K1B O1B 140.6(3) 2_665 . ?
O2B K1B O1B 102.8(3) 2_666 . ?
O2A K1B O3B 138.5(3) 2_665 . ?
O2A K1B O3A 73.7(3) 2_665 1_455 ?
O2A K1B Br1B 90.7(2) 2_665 . ?
O2A K1B Br2B 131.6(2) 2_665 2_666 ?
O2B C4B C3B 120.8(12) . . ?
O2B C4B C5B 125.1(12) . . ?
O2B K1A O1B 74.7(3) 2_766 . ?
O2B K1A O3A 81.7(3) 2_766 . ?
O2B K1A O2A 77.9(3) 2_766 2_765 ?
O2B K1A O3B 113.7(3) 2_766 . ?
O2B K1A Br1A 103.6(2) 2_766 . ?
O3B K1A Br2A 102.0(2) . 2_765 ?
O2B K1A O1A 152.6(3) 2_766 . ?
O2B K1A Br3B 51.2(2) 2_766 2_766 ?
O2B K1A Br2A 128.7(2) 2_766 2_765 ?
O2B K1B O3A 78.7(3) 2_666 1_455 ?
O2B K1B O3B 135.6(3) 2_666 . ?
O2B K1B Br1B 70.3(2) 2_666 . ?
O2B K1B Br2B 52.1(2) 2_666 2_666 ?
O3A C7A C8A 121.9(13) . . ?
O3A C7A C9A 121.3(12) . . ?
O3A K1A O2A 70.7(3) . 2_765 ?
O3A K1A O3B 82.9(3) . . ?
O3A K1A Br1A 135.3(2) . . ?
O3A K1A Br2A 67.1(2) . 2_765 ?
O3A K1A Br3B 127.7(2) . 2_766 ?
O3A K1B Br1B 147.4(2) 1_455 . ?
O3A K1B Br2B 89.5(2) 1_455 2_666 ?
O3A K1B O3B 90.9(3) 1_455 . ?
O3B C7B C8B 122.9(13) . . ?
O3B C7B C9B 121.3(14) . . ?
O3B K1A Br1A 130.5(2) . . ?
O3B K1A Br3B 132.4(2) . 2_766 ?
O3B K1B K1A 136.5(2) . 1_455 ?
O3B K1B Br1B 118.3(2) . . ?
K1A O1B K1B 87.3(2) . . ?
K1A O2B K1B 90.1(3) 2_766 2_666 ?
K1A O3A K1B 86.2(3) . 1_655 ?
K1B O1A K1A 89.3(3) . . ?
K1B O2A K1A 86.7(3) 2_665 2_765 ?
K1B O3B K1A 82.4(3) . . ?
H8B C8A H8A 109.5 . . ?
H8C C8A H8B 109.5 . . ?
H8C C8A H8A 109.5 . . ?
H8D C8B H8E 109.5 . . ?
H8D C8B H8F 109.5 . . ?
H8E C8B H8F 109.5 . . ?
H9B C9A H9A 109.5 . . ?
H9C C9A H9B 109.5 . . ?
H9C C9A H9A 109.5 . . ?
H9E C9B H9D 109.5 . . ?
H9F C9B H9E 109.5 . . ?
H9F C9B H9D 109.5 . . ?

loop_
_geom_bond_atom_site_label_1
_geom_bond_atom_site_label_2
_geom_bond_distance
_geom_bond_site_symmetry_2
_geom_bond_publ_flag
C1A C2A 1.474(18) . ?
C1A C6A 1.427(18) . ?
C1B C6B 1.423(18) . ?
C2A C3A 1.351(17) . ?
C2A Br1A 1.880(12) . ?
C2B C3B 1.386(17) . ?
C2B C1B 1.461(18) . ?
C3A Br2A 1.891(12) . ?
C3B C4B 1.473(18) . ?
C4A C3A 1.443(17) . ?
C4A O2A 1.265(15) . ?
C4B O2B 1.238(16) . ?
C5A C4A 1.462(17) . ?
C5A Br3A 1.916(14) . ?
C5B C4B 1.48(2) . ?
C6A C5A 1.333(19) . ?
C6A Br4A 1.903(12) . ?
C6B C5B 1.340(19) . ?
C7A C8A 1.49(2) . ?
C7A C9A 1.505(19) . ?
C7B C8B 1.48(2) . ?
C7B C9B 1.51(2) . ?
C8A H8C 0.96 . ?
C8A H8B 0.96 . ?
C8A H8A 0.96 . ?
C8B H8D 0.96 . ?
C8B H8E 0.96 . ?
C8B H8F 0.96 . ?
C9A H9C 0.96 . ?
C9A H9B 0.96 . ?
C9A H9A 0.96 . ?
C9B H9D 0.96 . ?
C9B H9E 0.96 . ?
C9B H9F 0.96 . ?
Br1A K1A 3.426(3) . ?
Br1B C2B 1.888(13) . ?
Br1B K1B 3.487(3) . ?
Br2A K1A 3.571(3) 2_765 ?
Br2B C3B 1.868(13) . ?
Br2B K1B 3.729(3) 2_666 ?
Br3B C5B 1.876(13) . ?
Br3B K1A 3.844(3) 2_766 ?
Br4B C6B 1.896(13) . ?
O1A C1A 1.273(16) . ?
O1A K1A 2.755(9) . ?
O1A K1B 2.670(9) . ?
O1B C1B 1.252(15) . ?
O1B K1A 2.697(9) . ?
O1B K1B 2.825(9) . ?
O2A K1A 2.918(10) 2_765 ?
O2A K1B 2.674(9) 2_665 ?
O2B K1A 2.646(9) 2_766 ?
O2B K1B 2.781(10) 2_666 ?
O3A C7A 1.232(17) . ?
O3A K1A 2.790(10) . ?
O3A K1B 2.832(10) 1_655 ?
O3B C7B 1.204(17) . ?
O3B K1A 2.926(10) . ?
O3B K1B 2.858(10) . ?
K1A Br2A 3.571(3) 2_765 ?
K1A Br3B 3.844(3) 2_766 ?
K1A O2A 2.918(10) 2_765 ?
K1A O2B 2.646(9) 2_766 ?
K1A K1B 3.842(4) 1_655 ?
K1B Br2B 3.729(3) 2_666 ?
K1B O2A 2.674(9) 2_665 ?
K1B O2B 2.781(10) 2_666 ?
K1B O3A 2.832(10) 1_455 ?

loop_
_geom_torsion_atom_site_label_1
_geom_torsion_atom_site_label_2
_geom_torsion_atom_site_label_3
_geom_torsion_atom_site_label_4
_geom_torsion
_geom_torsion_site_symmetry_1
_geom_torsion_site_symmetry_2
_geom_torsion_site_symmetry_3
_geom_torsion_site_symmetry_4
_geom_torsion_publ_flag
C1A C2A C3A C4A 1.2(19) . . . . ?
C1A C2A C3A Br2A -175.0(9) . . . . ?
C1A C2A Br1A K1A 27.4(9) . . . . ?
C1A C6A C5A C4A -1(2) . . . . ?
C1A C6A C5A Br3A 174.2(9) . . . . ?
C1A O1A K1A O3A -75.3(11) . . . . ?
C1A O1A K1A O2A 2.7(11) . . . 2_765 ?
C1A O1A K1A Br2A -37.1(10) . . . 2_765 ?
C1A O1A K1A Br3B 83.0(10) . . . 2_766 ?
C1A O1A K1A O2B 98.8(11) . . . 2_766 ?
C1A O1A K1A O1B 150.2(10) . . . . ?
C1A O1A K1B O2A -1.9(14) . . . 2_665 ?
C1A O1A K1B O2B -38.7(17) . . . 2_666 ?
C1A O1A K1B O1B -147.8(15) . . . . ?
C1A O1A K1B O3A 61.8(15) . . . 1_455 ?
C1A O1A K1B O3B 148.5(15) . . . . ?
C1A O1A K1B Br1B -92.6(14) . . . . ?
C1A O1A K1B Br2B -158.8(12) . . . 2_666 ?
C1B C2B C3B C4B -0.3(18) . . . . ?
C1B C2B C3B Br2B -176.8(9) . . . . ?
C1B C6B C5B C4B 0(2) . . . . ?
C1B C6B C5B Br3B 174.8(10) . . . . ?
C1B O1B K1A O2B 21.5(13) . . . 2_766 ?
C1B O1B K1A O1A -136.6(13) . . . . ?
C1B O1B K1A O3A 89.1(13) . . . . ?
C1B O1B K1A O2A -19.1(15) . . . 2_765 ?
C1B O1B K1A O3B 147.9(14) . . . . ?
C1B O1B K1A Br1A -80.6(13) . . . . ?
C1B O1B K1A Br2A -153.8(11) . . . 2_765 ?
C1B O1B K1A Br3B -32.4(13) . . . 2_766 ?
C1B O1B K1B O1A 140.6(10) . . . . ?
C1B O1B K1B O2A 83.6(11) . . . 2_665 ?
C1B O1B K1B O2B -6.0(11) . . . 2_666 ?
C1B O1B K1B O3A -94.5(11) . . . 1_455 ?
C1B O1B K1B O3B -140.8(11) . . . . ?
C1B O1B K1B Br1B 48.8(10) . . . . ?
C1B O1B K1B Br2B -44.6(10) . . . 2_666 ?
C2A C1A C6A C5A -5.0(18) . . . . ?
C2A C1A C6A Br4A 168.1(8) . . . . ?
C2A C3A Br2A K1A 150.9(10) . . . 2_765 ?
C2A Br1A K1A O2B 170.5(4) . . . 2_766 ?
C2A Br1A K1A O1B -113.4(4) . . . . ?
C2A Br1A K1A O1A -30.4(4) . . . . ?
C2A Br1A K1A O3A 78.5(5) . . . . ?
C2A Br1A K1A O2A 100.1(4) . . . 2_765 ?
C2A Br1A K1A O3B -50.7(5) . . . . ?
C2A Br1A K1A Br2A 43.4(4) . . . 2_765 ?
C2A Br1A K1A Br3B -170.2(4) . . . 2_766 ?
C2B C1B C6B C5B -5.0(18) . . . . ?
C2B C1B C6B Br4B 170.1(8) . . . . ?
C2B C3B C4B O2B 179.8(12) . . . . ?
C2B C3B C4B C5B -4.4(16) . . . . ?
C2B Br1B K1B O1A -115.4(4) . . . . ?
C2B Br1B K1B O2A 172.8(4) . . . 2_665 ?
C2B Br1B K1B O2B 93.8(4) . . . 2_666 ?
C2B Br1B K1B O1B -28.5(4) . . . . ?
C2B Br1B K1B O3A 113.0(5) . . . 1_455 ?
C2B Br1B K1B O3B -38.2(4) . . . . ?
C2B Br1B K1B Br2B 40.5(4) . . . 2_666 ?
C3A C2A Br1A K1A -148.5(10) . . . . ?
C3A C4A O2A K1A 49.0(16) . . . 2_765 ?
C3A C4A O2A K1B -111.2(14) . . . 2_665 ?
C3B C2B C1B O1B -179.7(11) . . . . ?
C3B C2B C1B C6B 5.0(17) . . . . ?
C3B C4B O2B K1A -133.8(11) . . . 2_766 ?
C5B C4B O2B K1A 51(2) . . . 2_766 ?
C3B C4B O2B K1B 61.6(16) . . . 2_666 ?
C4A C3A Br2A K1A -25.6(9) . . . 2_765 ?
C5A C4A C3A C2A -6.5(17) . . . . ?
C5A C4A C3A Br2A 169.9(8) . . . . ?
C5A C4A O2A K1B 76.4(18) . . . 2_665 ?
C5A C4A O2A K1A -123.4(11) . . . 2_765 ?
C5B C4B O2B K1B -113.7(13) . . . 2_666 ?
C6A C1A C2A C3A 4.8(17) . . . . ?
C6A C1A C2A Br1A -171.2(9) . . . . ?
C6A C5A C4A O2A 179.4(12) . . . . ?
C6A C5A C4A C3A 6.3(17) . . . . ?
C6B C5B C4B O2B -179.8(13) . . . . ?
C6B C5B C4B C3B 4.6(18) . . . . ?
C7A O3A K1A O2B 170.2(12) . . . 2_766 ?
C7A O3A K1A O1B 105.9(11) . . . . ?
C7A O3A K1A O1A -12.5(13) . . . . ?
C7A O3A K1A O2A -109.8(12) . . . 2_765 ?
C7A O3A K1A O3B 54.9(11) . . . . ?
C7A O3A K1A Br1A -88.7(11) . . . . ?
C7A O3A K1A Br2A -51.3(11) . . . 2_765 ?
C7A O3A K1A Br3B -165.4(10) . . . 2_766 ?
C7B O3B K1A O2B -28.5(13) . . . 2_766 ?
C7B O3B K1A O1B -86.4(12) . . . . ?
C7B O3B K1A O1A 178.6(13) . . . . ?
C7B O3B K1A O3A 49.2(12) . . . . ?
C7B O3B K1A O2A 78.7(14) . . . 2_765 ?
C7B O3B K1A Br1A -164.1(11) . . . . ?
C7B O3B K1A Br2A 113.9(12) . . . 2_765 ?
C7B O3B K1A Br3B -86.9(12) . . . 2_766 ?
C7B O3B K1B O1A -177.7(13) . . . . ?
C7B O3B K1B O2A -132.6(12) . . . 2_665 ?
C7B O3B K1B O2B 8.2(14) . . . 2_666 ?
C7B O3B K1B O1B 89.5(13) . . . . ?
C7B O3B K1B O3A -66.6(13) . . . 1_455 ?
C7B O3B K1B Br1B 98.4(12) . . . . ?
C7B O3B K1B Br2B 22.8(12) . . . 2_666 ?
Br1A C2A C3A C4A 176.8(9) . . . . ?
Br1A C2A C3A Br2A 0.6(15) . . . . ?
Br1B C2B C1B O1B 3.7(15) . . . . ?
Br1B C2B C1B C6B -171.6(8) . . . . ?
Br1B C2B C3B C4B 176.1(9) . . . . ?
Br1B C2B C3B Br2B -0.3(14) . . . . ?
Br2B C3B C4B O2B -3.6(16) . . . . ?
Br2B C3B C4B C5B 172.3(9) . . . . ?
Br3A C5A C4A O2A 4.2(16) . . . . ?
Br3A C5A C4A C3A -169.0(8) . . . . ?
Br3B C5B C4B O2B 5.0(17) . . . . ?
Br3B C5B C4B C3B -170.6(9) . . . . ?
Br4A C6A C5A C4A -173.2(9) . . . . ?
Br4A C6A C5A Br3A 1.6(15) . . . . ?
Br4B C6B C5B Br3B 0.0(16) . . . . ?
Br4B C6B C5B C4B -174.6(9) . . . . ?
O1A C1A C2A C3A 179.9(12) . . . . ?
O1A C1A C2A Br1A 4.0(16) . . . . ?
O1A C1A C6A C5A -179.9(12) . . . . ?
O1A C1A C6A Br4A -6.8(16) . . . . ?
O1B C1B C6B C5B 179.9(12) . . . . ?
O1B C1B C6B Br4B -5.0(16) . . . . ?
O2A C4A C3A C2A -179.6(12) . . . . ?
O2A C4A C3A Br2A -3.3(16) . . . . ?
O3A K1B K1A K1B -98.8(5) 1_455 . . 1_655 ?
K1B Br1B C2B C3B -150.5(9) . . . . ?
K1B Br1B C2B C1B 26.3(9) . . . . ?
K1A Br3B C5B C6B 160.0(11) 2_766 . . . ?
K1A Br3B C5B C4B -24.9(9) 2_766 . . . ?
K1A O1A C1A C6A 121.4(11) . . . . ?
K1A O1A K1B Br2B 9.1(7) . . . 2_666 ?
K1A O1A C1A C2A -53.2(15) . . . . ?
K1A O3A C7A C9A -15.2(19) . . . . ?
K1A O3A C7A C8A 165.3(10) . . . . ?
K1A O3B C7B C9B 148.2(11) . . . . ?
K1A O1B C1B C6B -87.6(16) . . . . ?
K1A O1B C1B C2B 97.6(14) . . . . ?
K1A O3B K1B K1A 162.17(17) . . . 1_455 ?
K1A O3B C7B C8B -29(2) . . . . ?
K1B Br2B C3B C2B 149.6(10) 2_666 . . . ?
K1B Br2B C3B C4B -27.0(9) 2_666 . . . ?
K1B O1A C1A C6A -73.5(19) . . . . ?
K1B O1A C1A C2A 111.9(14) . . . . ?
K1B O1B C1B C6B 122.8(11) . . . . ?
K1B O1B C1B C2B -52.0(15) . . . . ?
K1B O3A C7A C8A 25(2) 1_655 . . . ?
K1B O3A C7A C9A -155.8(10) 1_655 . . . ?
K1B O3A K1A O1B -99.8(3) 1_655 . . . ?
K1B O3B C7B C8B -153.2(11) . . . . ?
K1B O3B C7B C9B 24(2) . . . . ?
